data_4002183
loop_
_publ_author_name
'Wang, Chao'
'Li, Liangjun'
'Bell, Jon G.'
'Lv, Xiaoxia'
'Tang, Sifu'
'Zhao, Xuebo'
'Thomas, K. Mark'

_publ_section_title
;
 Hysteretic Gas and Vapor Sorption in Flexible Interpenetrated
 Lanthanide-Based Metal--Organic Frameworks with Coordinated Molecular
 Gating via Reversible Single-Crystal-to-Single-Crystal Transformation for
 Enhanced Selectivity
;
_journal_issue 5
_journal_name_full 'Chemistry of Materials'
_journal_page_first 1502
_journal_paper_doi 10.1021/cm503533r
_journal_volume 27
_journal_year 2015
_chemical_formula_sum 'C36 H43 La N4 O10'
_chemical_formula_weight 830.65
_chemical_name_systematic
; 
 ? 
;
_space_group_IT_number 15
_symmetry_cell_setting monoclinic
_symmetry_space_group_name_Hall '-C 2yc'
_symmetry_space_group_name_H-M 'C 1 2/c 1'
_atom_sites_solution_hydrogens geom
_atom_sites_solution_primary direct
_atom_sites_solution_secondary difmap
_audit_creation_method SHELXL-97
_cell_angle_alpha 90.00
_cell_angle_beta 115.591(2)
_cell_angle_gamma 90.00
_cell_formula_units_Z 8
_cell_length_a 32.985(7)
_cell_length_b 8.9901(19)
_cell_length_c 34.432(7)
_cell_measurement_temperature 293(2)
_cell_volume 9209(3)
_computing_cell_refinement 'bruker smart'
_computing_data_collection 'bruker smart'
_computing_data_reduction 'bruker sanit'
_computing_molecular_graphics 'bruker shelxtl'
_computing_publication_material 'bruker shelxtl'
_computing_structure_refinement 'SHELXL-97 (Sheldrick, 1997)'
_computing_structure_solution 'SHELXS-97 (Sheldrick, 1990)'
_diffrn_ambient_temperature 293(2)
_diffrn_measured_fraction_theta_full 0.998
_diffrn_measured_fraction_theta_max 0.998
_diffrn_radiation_monochromator graphite
_diffrn_radiation_source 'fine-focus sealed tube'
_diffrn_radiation_type MoK\a
_diffrn_radiation_wavelength 0.71073
_diffrn_reflns_av_R_equivalents 0.0593
_diffrn_reflns_av_sigmaI/netI 0.0710
_diffrn_reflns_limit_h_max 39
_diffrn_reflns_limit_h_min -33
_diffrn_reflns_limit_k_max 10
_diffrn_reflns_limit_k_min -10
_diffrn_reflns_limit_l_max 40
_diffrn_reflns_limit_l_min -40
_diffrn_reflns_number 25159
_diffrn_reflns_theta_full 25.00
_diffrn_reflns_theta_max 25.00
_diffrn_reflns_theta_min 2.27
_exptl_absorpt_coefficient_mu 0.977
_exptl_absorpt_correction_T_max 0.9086
_exptl_absorpt_correction_T_min 0.8286
_exptl_absorpt_correction_type multi-scan
_exptl_absorpt_process_details sadabs
_exptl_crystal_colour colorless
_exptl_crystal_density_diffrn 1.198
_exptl_crystal_density_method 'not measured'
_exptl_crystal_description rod
_exptl_crystal_F_000 3392
_exptl_crystal_size_max 0.20
_exptl_crystal_size_mid 0.10
_exptl_crystal_size_min 0.10
_platon_squeeze_details
;
;
_refine_diff_density_max 1.530
_refine_diff_density_min -1.538
_refine_diff_density_rms 0.107
_refine_ls_extinction_method none
_refine_ls_goodness_of_fit_ref 1.127
_refine_ls_hydrogen_treatment mixed
_refine_ls_matrix_type full
_refine_ls_number_parameters 423
_refine_ls_number_reflns 8103
_refine_ls_number_restraints 682
_refine_ls_restrained_S_all 1.122
_refine_ls_R_factor_all 0.0720
_refine_ls_R_factor_gt 0.0554
_refine_ls_shift/su_max 0.000
_refine_ls_shift/su_mean 0.000
_refine_ls_structure_factor_coef Fsqd
_refine_ls_weighting_details 'calc w=1/[\s^2^(Fo^2^)+(0.0745P)^2^+8.1625P] where P=(Fo^2^+2Fc^2^)/3'
_refine_ls_weighting_scheme calc
_refine_ls_wR_factor_gt 0.1480
_refine_ls_wR_factor_ref 0.1546
_reflns_number_gt 6184
_reflns_number_total 8103
_reflns_threshold_expression >2sigma(I)
_cod_data_source_file cm503533r_si_002.cif
_cod_data_source_block QI-La
_cod_depositor_comments
;
The following automatic conversions were performed:

'_exptl_absorpt_correction_type' value 'Multi-scan' changed to
'multi-scan' according to
/usr/data/users/saulius/crontab/automatic-downloads/rss-feeds/ACS/lib/dictionaries/cif_core.dic
dictionary named 'cif_core.dic' version 2.4.2 from 2011-04-26.

Automatic conversion script
Id: cif_fix_values 3086 2015-02-26 13:12:21Z robertas 

 Adding full bibliography for 4002183--4002186.cif.
;
_cod_original_sg_symbol_H-M C2/c
_cod_database_code 4002183

loop_
_symmetry_equiv_pos_as_xyz
'x, y, z'
'-x, y, -z+1/2'
'x+1/2, y+1/2, z'
'-x+1/2, y+1/2, -z+1/2'
'-x, -y, -z'
'x, -y, z-1/2'
'-x+1/2, -y+1/2, -z'
'x+1/2, -y+1/2, z-1/2'

loop_
_atom_site_label
_atom_site_type_symbol
_atom_site_fract_x
_atom_site_fract_y
_atom_site_fract_z
_atom_site_U_iso_or_equiv
_atom_site_adp_type
_atom_site_occupancy
_atom_site_symmetry_multiplicity
_atom_site_calc_flag
_atom_site_refinement_flags
La1 La -0.003603(11) -0.35750(4) 0.119026(9) 0.02968(13) Uani 1 1 d .
O5 O 0.04928(16) -0.1810(5) 0.17394(12) 0.0477(11) Uani 1 1 d .
O6 O 0.03234(14) -0.3782(5) 0.20213(12) 0.0415(10) Uani 1 1 d .
O1 O 0.42873(15) 1.0179(6) 0.36586(13) 0.0547(13) Uani 1 1 d .
O2 O 0.46766(16) 1.0974(6) 0.43149(14) 0.0594(14) Uani 1 1 d .
O3 O 0.42924(14) 0.9069(5) 0.54928(12) 0.0458(11) Uani 1 1 d .
O4 O 0.36753(18) 0.7689(8) 0.52932(14) 0.082(2) Uani 1 1 d .
H4A H 0.3782 0.7444 0.5547 0.124 Uiso 1 1 calc R
O7 O 0.06515(15) -0.2990(6) 0.36154(14) 0.0607(14) Uani 1 1 d .
O9 O -0.0203(2) -0.1138(6) 0.08220(18) 0.0721(16) Uani 1 1 d D
O10 O -0.02051(18) -0.6123(5) 0.12749(17) 0.0650(14) Uani 1 1 d D
O8 O 0.1333(2) -0.2248(9) 0.40144(15) 0.110(3) Uani 1 1 d .
N2 N 0.1717(3) 0.0828(9) 0.3008(2) 0.0911(13) Uani 1 1 d .
H2 H 0.1852 0.1223 0.3259 0.109 Uiso 1 1 calc R
N1 N 0.3157(3) 0.6578(8) 0.3754(2) 0.0911(13) Uani 1 1 d .
H1 H 0.2988 0.6126 0.3848 0.109 Uiso 1 1 calc R
N4 N -0.0342(3) -0.7927(9) 0.1641(2) 0.0911(13) Uani 1 1 d DU
N3 N -0.0290(3) 0.1032(9) 0.0462(2) 0.0911(13) Uani 1 1 d DU
C9 C 0.3082(2) 0.6280(8) 0.33175(19) 0.0499(14) Uani 1 1 d U
H9A H 0.3364 0.6031 0.3309 0.060 Uiso 1 1 calc R
H9B H 0.2960 0.7158 0.3142 0.060 Uiso 1 1 calc R
C10 C 0.2754(2) 0.4992(7) 0.31402(18) 0.0417(12) Uani 1 1 d U
C11 C 0.2293(2) 0.5278(7) 0.29424(18) 0.0438(13) Uani 1 1 d U
C12 C 0.1988(2) 0.4092(7) 0.27854(19) 0.0438(13) Uani 1 1 d U
C13 C 0.2156(2) 0.2632(7) 0.28328(18) 0.0403(12) Uani 1 1 d U
C14 C 0.2622(2) 0.2344(7) 0.30426(18) 0.0424(13) Uani 1 1 d U
C15 C 0.2923(2) 0.3540(8) 0.3195(2) 0.0456(13) Uani 1 1 d U
C20 C 0.1824(2) 0.1362(7) 0.26675(19) 0.0441(13) Uani 1 1 d U
H20A H 0.1552 0.1698 0.2427 0.053 Uiso 1 1 calc R
H20B H 0.1953 0.0561 0.2568 0.053 Uiso 1 1 calc R
C17 C 0.1488(2) 0.4377(10) 0.2579(3) 0.076(2) Uani 1 1 d U
H17A H 0.1428 0.5308 0.2680 0.113 Uiso 1 1 calc R
H17B H 0.1338 0.3590 0.2655 0.113 Uiso 1 1 calc R
H17C H 0.1380 0.4412 0.2272 0.113 Uiso 1 1 calc R
C16 C 0.2116(3) 0.6850(8) 0.2910(3) 0.072(2) Uani 1 1 d U
H16A H 0.2342 0.7542 0.2920 0.108 Uiso 1 1 calc R
H16B H 0.2041 0.7038 0.3145 0.108 Uiso 1 1 calc R
H16C H 0.1852 0.6966 0.2642 0.108 Uiso 1 1 calc R
C19 C 0.3424(3) 0.3222(10) 0.3419(3) 0.077(2) Uani 1 1 d U
H19A H 0.3556 0.3401 0.3223 0.116 Uiso 1 1 calc R
H19B H 0.3471 0.2202 0.3511 0.116 Uiso 1 1 calc R
H19C H 0.3562 0.3861 0.3665 0.116 Uiso 1 1 calc R
C18 C 0.2790(3) 0.0768(9) 0.3106(2) 0.0653(19) Uani 1 1 d U
H18A H 0.2548 0.0111 0.2938 0.098 Uiso 1 1 calc R
H18B H 0.2902 0.0508 0.3405 0.098 Uiso 1 1 calc R
H18C H 0.3026 0.0676 0.3016 0.098 Uiso 1 1 calc R
C21 C 0.1409(2) -0.0287(7) 0.29484(18) 0.0388(12) Uani 1 1 d U
C22 C 0.11320(19) -0.0859(7) 0.25493(18) 0.0371(12) Uani 1 1 d U
H22 H 0.1154 -0.0499 0.2306 0.045 Uiso 1 1 calc R
C23 C 0.08213(19) -0.1958(7) 0.25046(17) 0.0337(11) Uani 1 1 d U
C24 C 0.07773(19) -0.2510(7) 0.28628(17) 0.0375(12) Uani 1 1 d U
H24 H 0.0565 -0.3236 0.2833 0.045 Uiso 1 1 calc R
C25 C 0.1060(2) -0.1945(7) 0.32647(18) 0.0383(12) Uani 1 1 d U
C26 C 0.1372(2) -0.0870(7) 0.33062(19) 0.0415(12) Uani 1 1 d U
H26 H 0.1563 -0.0526 0.3579 0.050 Uiso 1 1 calc R
C27 C 0.05273(19) -0.2550(7) 0.20613(17) 0.0351(12) Uani 1 1 d U
C7 C 0.43592(19) 1.0211(7) 0.40461(17) 0.0359(12) Uani 1 1 d U
C1 C 0.40731(19) 0.9308(7) 0.41928(17) 0.0361(11) Uani 1 1 d U
C6 C 0.4161(2) 0.9301(7) 0.46256(17) 0.0401(12) Uani 1 1 d U
H6 H 0.4393 0.9871 0.4825 0.048 Uiso 1 1 calc R
C5 C 0.3890(2) 0.8411(7) 0.47565(18) 0.0404(12) Uani 1 1 d U
C4 C 0.3555(2) 0.7553(8) 0.44624(18) 0.0471(13) Uani 1 1 d U
H4 H 0.3377 0.6980 0.4553 0.057 Uiso 1 1 calc R
C3 C 0.3475(2) 0.7519(7) 0.40293(18) 0.0440(12) Uani 1 1 d U
C2 C 0.3738(2) 0.8420(7) 0.38974(18) 0.0419(12) Uani 1 1 d U
H2A H 0.3688 0.8424 0.3610 0.050 Uiso 1 1 calc R
C8 C 0.3971(2) 0.8413(7) 0.52199(19) 0.0431(13) Uani 1 1 d U
C28 C 0.1000(2) -0.2450(8) 0.36512(19) 0.0451(13) Uani 1 1 d U
C29 C -0.0047(3) -0.0124(10) 0.0690(3) 0.111(2) Uani 1 1 d DU
C33 C -0.0073(3) -0.7216(10) 0.1517(3) 0.111(2) Uani 1 1 d DU
C35 C -0.0794(4) -0.7243(13) 0.1467(4) 0.135(2) Uani 1 1 d DU
H35A H -0.0846 -0.6835 0.1700 0.203 Uiso 1 1 calc R
H35B H -0.1017 -0.7985 0.1320 0.203 Uiso 1 1 calc R
H35C H -0.0812 -0.6464 0.1270 0.203 Uiso 1 1 calc R
C36 C -0.0252(4) -0.9233(12) 0.1908(4) 0.135(2) Uani 1 1 d DU
H36A H -0.0341 -1.0103 0.1729 0.203 Uiso 1 1 calc R
H36B H -0.0419 -0.9181 0.2078 0.203 Uiso 1 1 calc R
H36C H 0.0063 -0.9286 0.2096 0.203 Uiso 1 1 calc R
C34 C 0.0387(3) -0.7907(12) 0.1746(4) 0.112(2) Uani 1 1 d DU
H34A H 0.0609 -0.7226 0.1743 0.168 Uiso 1 1 calc R
H34B H 0.0398 -0.8810 0.1602 0.168 Uiso 1 1 calc R
H34C H 0.0445 -0.8124 0.2038 0.168 Uiso 1 1 calc R
C30 C 0.0439(3) 0.0068(13) 0.0751(4) 0.112(2) Uani 1 1 d DU
H30A H 0.0553 0.1009 0.0886 0.168 Uiso 1 1 calc R
H30B H 0.0446 0.0033 0.0475 0.168 Uiso 1 1 calc R
H30C H 0.0621 -0.0719 0.0930 0.168 Uiso 1 1 calc R
C31 C -0.0749(4) 0.0872(14) 0.0437(4) 0.135(2) Uani 1 1 d DU
H31A H -0.0942 0.0411 0.0169 0.203 Uiso 1 1 calc R
H31B H -0.0866 0.1836 0.0454 0.203 Uiso 1 1 calc R
H31C H -0.0737 0.0266 0.0671 0.203 Uiso 1 1 calc R
C32 C -0.0159(4) 0.2287(12) 0.0289(4) 0.135(2) Uani 1 1 d DU
H32A H -0.0272 0.3180 0.0359 0.203 Uiso 1 1 calc R
H32B H -0.0279 0.2190 -0.0019 0.203 Uiso 1 1 calc R
H32C H 0.0163 0.2333 0.0409 0.203 Uiso 1 1 calc R

loop_
_atom_site_aniso_label
_atom_site_aniso_U_11
_atom_site_aniso_U_22
_atom_site_aniso_U_33
_atom_site_aniso_U_23
_atom_site_aniso_U_13
_atom_site_aniso_U_12
La1 0.0312(2) 0.0344(2) 0.02194(17) -0.00031(14) 0.01006(14) 0.00783(15)
O5 0.068(3) 0.044(3) 0.027(2) 0.0024(19) 0.016(2) -0.015(2)
O6 0.049(3) 0.045(3) 0.027(2) -0.0027(18) 0.0130(19) -0.015(2)
O1 0.050(3) 0.081(4) 0.036(2) -0.004(2) 0.021(2) -0.029(2)
O2 0.066(3) 0.079(4) 0.038(2) -0.017(2) 0.027(2) -0.043(3)
O3 0.041(2) 0.061(3) 0.024(2) -0.001(2) 0.0029(18) -0.015(2)
O4 0.073(4) 0.144(6) 0.029(2) -0.006(3) 0.021(2) -0.060(4)
O7 0.046(3) 0.099(4) 0.041(3) 0.006(3) 0.023(2) -0.024(3)
O9 0.090(4) 0.041(3) 0.078(4) 0.024(3) 0.029(3) 0.004(3)
O10 0.068(3) 0.044(3) 0.064(3) 0.014(2) 0.010(3) 0.001(2)
O8 0.082(4) 0.215(8) 0.026(3) -0.002(4) 0.017(3) -0.085(5)
N2 0.130(4) 0.084(3) 0.060(2) -0.018(2) 0.042(2) -0.048(2)
N1 0.130(4) 0.084(3) 0.060(2) -0.018(2) 0.042(2) -0.048(2)
N4 0.130(4) 0.084(3) 0.060(2) -0.018(2) 0.042(2) -0.048(2)
N3 0.130(4) 0.084(3) 0.060(2) -0.018(2) 0.042(2) -0.048(2)
C9 0.059(3) 0.056(3) 0.034(2) -0.007(2) 0.019(2) -0.027(3)
C10 0.048(3) 0.048(3) 0.031(2) -0.005(2) 0.019(2) -0.019(2)
C11 0.054(3) 0.042(3) 0.035(2) -0.003(2) 0.018(2) -0.013(2)
C12 0.044(3) 0.047(3) 0.039(3) -0.004(2) 0.016(2) -0.010(2)
C13 0.048(3) 0.039(3) 0.035(2) -0.007(2) 0.019(2) -0.015(2)
C14 0.050(3) 0.045(3) 0.034(2) -0.002(2) 0.020(2) -0.010(2)
C15 0.045(3) 0.055(3) 0.037(2) -0.004(2) 0.018(2) -0.013(2)
C20 0.051(3) 0.046(3) 0.037(2) -0.004(2) 0.021(2) -0.018(2)
C17 0.055(4) 0.072(5) 0.082(5) -0.001(4) 0.014(4) -0.005(4)
C16 0.081(5) 0.050(4) 0.072(5) -0.007(4) 0.020(4) -0.002(4)
C19 0.057(4) 0.094(6) 0.069(5) 0.001(4) 0.015(4) -0.008(4)
C18 0.068(4) 0.054(4) 0.065(4) 0.003(4) 0.020(4) 0.004(4)
C21 0.042(2) 0.044(3) 0.032(2) -0.006(2) 0.0176(19) -0.013(2)
C22 0.043(3) 0.044(3) 0.030(2) -0.002(2) 0.020(2) -0.009(2)
C23 0.035(2) 0.040(3) 0.030(2) -0.005(2) 0.018(2) -0.006(2)
C24 0.037(2) 0.046(3) 0.031(2) -0.002(2) 0.017(2) -0.010(2)
C25 0.037(3) 0.049(3) 0.033(2) -0.002(2) 0.019(2) -0.012(2)
C26 0.042(3) 0.050(3) 0.031(2) -0.008(2) 0.014(2) -0.015(2)
C27 0.035(3) 0.043(3) 0.029(2) -0.005(2) 0.016(2) -0.001(2)
C7 0.039(3) 0.043(3) 0.028(2) -0.005(2) 0.016(2) -0.017(2)
C1 0.039(3) 0.043(3) 0.029(2) -0.004(2) 0.017(2) -0.013(2)
C6 0.043(3) 0.047(3) 0.028(2) -0.003(2) 0.013(2) -0.014(2)
C5 0.043(3) 0.049(3) 0.029(2) -0.002(2) 0.015(2) -0.015(2)
C4 0.054(3) 0.056(3) 0.033(2) -0.002(2) 0.021(2) -0.022(2)
C3 0.049(3) 0.051(3) 0.029(2) -0.009(2) 0.014(2) -0.025(2)
C2 0.048(3) 0.050(3) 0.028(2) -0.004(2) 0.017(2) -0.016(2)
C8 0.044(3) 0.054(3) 0.032(3) -0.002(2) 0.018(2) -0.013(3)
C28 0.046(3) 0.059(3) 0.031(3) -0.002(2) 0.017(2) -0.017(3)
C29 0.144(6) 0.089(5) 0.085(4) -0.028(4) 0.035(4) -0.012(5)
C33 0.144(6) 0.089(5) 0.085(4) -0.028(4) 0.035(4) -0.012(5)
C35 0.144(4) 0.101(4) 0.143(4) 0.021(4) 0.045(4) -0.012(4)
C36 0.144(4) 0.101(4) 0.143(4) 0.021(4) 0.045(4) -0.012(4)
C34 0.098(5) 0.094(5) 0.135(5) -0.002(4) 0.040(4) 0.001(4)
C30 0.098(5) 0.094(5) 0.135(5) -0.002(4) 0.040(4) 0.001(4)
C31 0.144(4) 0.101(4) 0.143(4) 0.021(4) 0.045(4) -0.012(4)
C32 0.144(4) 0.101(4) 0.143(4) 0.021(4) 0.045(4) -0.012(4)

loop_
_atom_type_symbol
_atom_type_description
_atom_type_scat_dispersion_real
_atom_type_scat_dispersion_imag
_atom_type_scat_source
C C 0.0033 0.0016 'International Tables Vol C Tables 4.2.6.8 and 6.1.1.4'
H H 0.0000 0.0000 'International Tables Vol C Tables 4.2.6.8 and 6.1.1.4'
La La -0.2871 2.4523 'International Tables Vol C Tables 4.2.6.8 and 6.1.1.4'
N N 0.0061 0.0033 'International Tables Vol C Tables 4.2.6.8 and 6.1.1.4'
O O 0.0106 0.0060 'International Tables Vol C Tables 4.2.6.8 and 6.1.1.4'

loop_
_geom_angle_atom_site_label_1
_geom_angle_atom_site_label_2
_geom_angle_atom_site_label_3
_geom_angle
_geom_angle_site_symmetry_1
_geom_angle_site_symmetry_3
O10 La1 O7 84.8(2) . 2
O10 La1 O9 153.46(18) . .
O7 La1 O9 85.59(19) 2 .
O10 La1 O3 77.99(16) . 8_455
O7 La1 O3 78.82(14) 2 8_455
O9 La1 O3 75.92(17) . 8_455
O10 La1 O5 129.32(15) . .
O7 La1 O5 92.69(16) 2 .
O9 La1 O5 75.77(16) . .
O3 La1 O5 150.96(15) 8_455 .
O10 La1 O2 97.64(19) . 4_535
O7 La1 O2 155.82(15) 2 4_535
O9 La1 O2 81.69(18) . 4_535
O3 La1 O2 78.18(15) 8_455 4_535
O5 La1 O2 103.91(16) . 4_535
O10 La1 O1 79.15(18) . 4_535
O7 La1 O1 151.67(15) 2 4_535
O9 La1 O1 118.36(18) . 4_535
O3 La1 O1 119.65(14) 8_455 4_535
O5 La1 O1 80.05(16) . 4_535
O2 La1 O1 50.89(13) 4_535 4_535
O10 La1 O6 79.46(15) . .
O7 La1 O6 75.62(14) 2 .
O9 La1 O6 121.68(17) . .
O3 La1 O6 147.17(14) 8_455 .
O5 La1 O6 51.27(12) . .
O2 La1 O6 128.53(14) 4_535 .
O1 La1 O6 78.59(13) 4_535 .
O10 La1 C7 85.55(19) . 4_535
O7 La1 C7 170.19(18) 2 4_535
O9 La1 C7 102.55(18) . 4_535
O3 La1 C7 97.67(15) 8_455 4_535
O5 La1 C7 94.63(16) . 4_535
O2 La1 C7 25.68(14) 4_535 4_535
O1 La1 C7 25.52(14) 4_535 4_535
O6 La1 C7 104.05(14) . 4_535
C27 O5 La1 95.7(3) . .
C27 O6 La1 91.5(3) . .
C7 O1 La1 93.0(3) . 4_565
C7 O2 La1 94.0(3) . 4_565
C8 O3 La1 139.9(4) . 8_556
C8 O4 H4A 109.5 . .
C28 O7 La1 157.6(4) . 2
C29 O9 La1 144.4(6) . .
C33 O10 La1 143.5(6) . .
C21 N2 C20 122.9(6) . .
C21 N2 H2 118.6 . .
C20 N2 H2 118.6 . .
C3 N1 C9 125.2(7) . .
C3 N1 H1 117.4 . .
C9 N1 H1 117.4 . .
C33 N4 C36 128.7(10) . .
C33 N4 C35 111.9(9) . .
C36 N4 C35 119.4(9) . .
C29 N3 C32 130.1(9) . .
C29 N3 C31 107.3(8) . .
C32 N3 C31 122.5(10) . .
N1 C9 C10 109.5(5) . .
N1 C9 H9A 109.8 . .
C10 C9 H9A 109.8 . .
N1 C9 H9B 109.8 . .
C10 C9 H9B 109.8 . .
H9A C9 H9B 108.2 . .
C11 C10 C15 121.6(6) . .
C11 C10 C9 119.4(6) . .
C15 C10 C9 118.9(6) . .
C10 C11 C12 119.7(6) . .
C10 C11 C16 120.8(6) . .
C12 C11 C16 119.4(6) . .
C11 C12 C13 118.9(6) . .
C11 C12 C17 120.5(7) . .
C13 C12 C17 120.6(6) . .
C12 C13 C14 121.1(5) . .
C12 C13 C20 118.4(6) . .
C14 C13 C20 120.4(6) . .
C15 C14 C13 119.3(6) . .
C15 C14 C18 120.8(6) . .
C13 C14 C18 119.9(6) . .
C10 C15 C14 119.2(6) . .
C10 C15 C19 121.8(6) . .
C14 C15 C19 119.0(7) . .
N2 C20 C13 109.6(5) . .
N2 C20 H20A 109.7 . .
C13 C20 H20A 109.7 . .
N2 C20 H20B 109.7 . .
C13 C20 H20B 109.7 . .
H20A C20 H20B 108.2 . .
C12 C17 H17A 109.5 . .
C12 C17 H17B 109.5 . .
H17A C17 H17B 109.5 . .
C12 C17 H17C 109.5 . .
H17A C17 H17C 109.5 . .
H17B C17 H17C 109.5 . .
C11 C16 H16A 109.5 . .
C11 C16 H16B 109.5 . .
H16A C16 H16B 109.5 . .
C11 C16 H16C 109.5 . .
H16A C16 H16C 109.5 . .
H16B C16 H16C 109.5 . .
C15 C19 H19A 109.5 . .
C15 C19 H19B 109.5 . .
H19A C19 H19B 109.5 . .
C15 C19 H19C 109.5 . .
H19A C19 H19C 109.5 . .
H19B C19 H19C 109.5 . .
C14 C18 H18A 109.5 . .
C14 C18 H18B 109.5 . .
H18A C18 H18B 109.5 . .
C14 C18 H18C 109.5 . .
H18A C18 H18C 109.5 . .
H18B C18 H18C 109.5 . .
N2 C21 C22 123.3(5) . .
N2 C21 C26 118.8(6) . .
C22 C21 C26 117.9(5) . .
C21 C22 C23 121.1(5) . .
C21 C22 H22 119.4 . .
C23 C22 H22 119.4 . .
C22 C23 C24 120.7(5) . .
C22 C23 C27 119.1(5) . .
C24 C23 C27 120.2(5) . .
C25 C24 C23 118.0(5) . .
C25 C24 H24 121.0 . .
C23 C24 H24 121.0 . .
C26 C25 C24 120.8(5) . .
C26 C25 C28 120.1(5) . .
C24 C25 C28 119.0(5) . .
C25 C26 C21 121.4(5) . .
C25 C26 H26 119.3 . .
C21 C26 H26 119.3 . .
O5 C27 O6 121.6(5) . .
O5 C27 C23 118.7(5) . .
O6 C27 C23 119.7(5) . .
O1 C7 O2 120.7(5) . .
O1 C7 C1 119.6(5) . .
O2 C7 C1 119.7(5) . .
O1 C7 La1 61.5(3) . 4_565
O2 C7 La1 60.3(3) . 4_565
C1 C7 La1 168.0(4) . 4_565
C2 C1 C6 121.0(5) . .
C2 C1 C7 119.1(5) . .
C6 C1 C7 119.8(5) . .
C1 C6 C5 118.5(5) . .
C1 C6 H6 120.7 . .
C5 C6 H6 120.7 . .
C4 C5 C6 120.2(5) . .
C4 C5 C8 120.3(5) . .
C6 C5 C8 119.5(5) . .
C5 C4 C3 121.5(5) . .
C5 C4 H4 119.3 . .
C3 C4 H4 119.3 . .
N1 C3 C2 122.2(6) . .
N1 C3 C4 119.4(6) . .
C2 C3 C4 118.4(5) . .
C1 C2 C3 120.3(5) . .
C1 C2 H2A 119.8 . .
C3 C2 H2A 119.8 . .
O3 C8 O4 125.0(5) . .
O3 C8 C5 121.0(5) . .
O4 C8 C5 114.0(5) . .
O7 C28 O8 122.6(6) . .
O7 C28 C25 121.2(5) . .
O8 C28 C25 116.2(5) . .
O9 C29 N3 123.6(9) . .
O9 C29 C30 127.9(9) . .
N3 C29 C30 108.6(8) . .
O10 C33 N4 121.1(9) . .
O10 C33 C34 131.3(9) . .
N4 C33 C34 107.4(8) . .
N4 C35 H35A 109.5 . .
N4 C35 H35B 109.5 . .
H35A C35 H35B 109.5 . .
N4 C35 H35C 109.5 . .
H35A C35 H35C 109.5 . .
H35B C35 H35C 109.5 . .
N4 C36 H36A 109.5 . .
N4 C36 H36B 109.5 . .
H36A C36 H36B 109.5 . .
N4 C36 H36C 109.5 . .
H36A C36 H36C 109.5 . .
H36B C36 H36C 109.5 . .
C33 C34 H34A 109.5 . .
C33 C34 H34B 109.5 . .
H34A C34 H34B 109.5 . .
C33 C34 H34C 109.5 . .
H34A C34 H34C 109.5 . .
H34B C34 H34C 109.5 . .
C29 C30 H30A 109.5 . .
C29 C30 H30B 109.5 . .
H30A C30 H30B 109.5 . .
C29 C30 H30C 109.5 . .
H30A C30 H30C 109.5 . .
H30B C30 H30C 109.5 . .
N3 C31 H31A 109.5 . .
N3 C31 H31B 109.5 . .
H31A C31 H31B 109.5 . .
N3 C31 H31C 109.5 . .
H31A C31 H31C 109.5 . .
H31B C31 H31C 109.5 . .
N3 C32 H32A 109.5 . .
N3 C32 H32B 109.5 . .
H32A C32 H32B 109.5 . .
N3 C32 H32C 109.5 . .
H32A C32 H32C 109.5 . .
H32B C32 H32C 109.5 . .

loop_
_geom_bond_atom_site_label_1
_geom_bond_atom_site_label_2
_geom_bond_distance
_geom_bond_site_symmetry_2
La1 O10 2.405(5) .
La1 O7 2.453(4) 2
La1 O9 2.471(5) .
La1 O3 2.505(4) 8_455
La1 O5 2.507(4) .
La1 O2 2.525(4) 4_535
La1 O1 2.552(4) 4_535
La1 O6 2.588(4) .
La1 C7 2.899(5) 4_535
O5 C27 1.255(7) .
O6 C27 1.272(7) .
O1 C7 1.251(6) .
O1 La1 2.552(4) 4_565
O2 C7 1.259(7) .
O2 La1 2.525(4) 4_565
O3 C8 1.223(7) .
O3 La1 2.505(4) 8_556
O4 C8 1.285(7) .
O4 H4A 0.8200 .
O7 C28 1.206(7) .
O7 La1 2.453(4) 2
O9 C29 1.225(8) .
O10 C33 1.239(7) .
O8 C28 1.271(7) .
N2 C21 1.378(8) .
N2 C20 1.445(9) .
N2 H2 0.8600 .
N1 C3 1.362(9) .
N1 C9 1.438(9) .
N1 H1 0.8600 .
N4 C33 1.308(8) .
N4 C36 1.441(8) .
N4 C35 1.479(8) .
N3 C29 1.341(8) .
N3 C32 1.429(8) .
N3 C31 1.485(8) .
C9 C10 1.521(8) .
C9 H9A 0.9700 .
C9 H9B 0.9700 .
C10 C11 1.396(9) .
C10 C15 1.400(9) .
C11 C12 1.404(8) .
C11 C16 1.515(10) .
C12 C13 1.407(9) .
C12 C17 1.509(10) .
C13 C14 1.411(9) .
C13 C20 1.512(8) .
C14 C15 1.403(9) .
C14 C18 1.503(10) .
C15 C19 1.518(10) .
C20 H20A 0.9700 .
C20 H20B 0.9700 .
C17 H17A 0.9600 .
C17 H17B 0.9600 .
C17 H17C 0.9600 .
C16 H16A 0.9600 .
C16 H16B 0.9600 .
C16 H16C 0.9600 .
C19 H19A 0.9600 .
C19 H19B 0.9600 .
C19 H19C 0.9600 .
C18 H18A 0.9600 .
C18 H18B 0.9600 .
C18 H18C 0.9600 .
C21 C22 1.380(8) .
C21 C26 1.391(8) .
C22 C23 1.384(8) .
C22 H22 0.9300 .
C23 C24 1.394(7) .
C23 C27 1.508(7) .
C24 C25 1.389(8) .
C24 H24 0.9300 .
C25 C26 1.374(8) .
C25 C28 1.497(8) .
C26 H26 0.9300 .
C7 C1 1.489(7) .
C7 La1 2.899(5) 4_565
C1 C2 1.387(8) .
C1 C6 1.390(7) .
C6 C5 1.411(8) .
C6 H6 0.9300 .
C5 C4 1.368(8) .
C5 C8 1.499(8) .
C4 C3 1.398(8) .
C4 H4 0.9300 .
C3 C2 1.398(8) .
C2 H2A 0.9300 .
C29 C30 1.533(8) .
C33 C34 1.507(8) .
C35 H35A 0.9600 .
C35 H35B 0.9600 .
C35 H35C 0.9600 .
C36 H36A 0.9600 .
C36 H36B 0.9600 .
C36 H36C 0.9600 .
C34 H34A 0.9600 .
C34 H34B 0.9600 .
C34 H34C 0.9600 .
C30 H30A 0.9600 .
C30 H30B 0.9600 .
C30 H30C 0.9600 .
C31 H31A 0.9600 .
C31 H31B 0.9600 .
C31 H31C 0.9600 .
C32 H32A 0.9600 .
C32 H32B 0.9600 .
C32 H32C 0.9600 .

loop_
_platon_squeeze_void_nr
_platon_squeeze_void_average_x
_platon_squeeze_void_average_y
_platon_squeeze_void_average_z
_platon_squeeze_void_volume
_platon_squeeze_void_count_electrons
_platon_squeeze_void_content
1 -0.072 0.701 0.085 606 96 ' '
2 -0.072 0.161 0.585 606 96 ' '
3 0.075 0.571 0.426 10 1 ' '
4 0.075 0.429 0.926 10 1 ' '
5 0.193 0.863 0.336 48 14 ' '
6 0.193 0.137 0.836 48 14 ' '
7 0.428 0.258 0.085 606 96 ' '
8 0.428 0.736 0.585 606 96 ' '
9 0.575 0.071 0.426 10 1 ' '
10 0.575 0.929 0.926 10 1 ' '
11 0.693 0.363 0.336 48 14 ' '
12 0.693 0.637 0.836 48 14 ' '
